data_5000033
loop_
_publ_author_name
'Shankland, Norman'
'Florence, Alastair J.'
'Cox, Philip J.'
'Sheen, David B.'
'Love, Steve W.'
'Stewart, Neil S.'
'Wilson, Chick C.'

_publ_section_title
;
 Crystal morphology of ibuprofen predicted from single-crystal pulsed
 neutron diffraction data
;
_journal_issue 7
_journal_name_full 'Chemical Communications'
_journal_page_first 855
_journal_page_last 856
_journal_paper_doi 10.1039/CC9960000855
_journal_year 1996
_chemical_formula_sum 'C13 H18 O2'
_space_group_IT_number 14
_symmetry_cell_setting monoclinic
_symmetry_space_group_name_Hall '-P 2ybc'
_symmetry_space_group_name_H-M 'P 1 21/c 1'
_cell_angle_alpha 90
_cell_angle_beta 99.70(3)
_cell_angle_gamma 90
_cell_formula_units_Z 4
_cell_length_a 14.397(8)
_cell_length_b 7.818(4)
_cell_length_c 10.506(6)
_cod_original_sg_symbol_H-M 'P 21/c'
_cod_database_code 5000033

loop_
_symmetry_equiv_pos_site_id
_symmetry_equiv_pos_as_xyz
1 x,y,z
2 -x,1/2+y,1/2-z
3 -x,-y,-z
4 x,-1/2-y,-1/2+z

loop_
_atom_site_label
_atom_site_type_symbol
_atom_site_fract_x
_atom_site_fract_y
_atom_site_fract_z
O1 O 0.37920(32) 0.4968(7) 0.4148(5)
O2 O 0.49690(27) 0.3117(6) 0.4375(5)
C1 C 0.41617(22) 0.3483(5) 0.3962(4)
C2 C 0.35013(25) 0.2207(5) 0.3217(4)
C3 C 0.3996(4) 0.1089(8) 0.2383(5)
C4 C 0.30378(20) 0.1238(5) 0.4203(4)
C5 C 0.21726(24) 0.1726(6) 0.4466(4)
C6 C 0.17604(26) 0.0902(6) 0.5385(4)
C7 C 0.22027(21) -0.0484(5) 0.6065(4)
C8 C 0.30785(24) -0.0965(6) 0.5821(4)
C9 C 0.34864(25) -0.0127(5) 0.4879(4)
C10 C 0.17414(28) -0.1385(7) 0.7045(4)
C11 C 0.09696(25) -0.2639(6) 0.6467(4)
C12 C 0.0414(4) -0.3210(8) 0.7486(6)
C13 C 0.1373(4) -0.4152(7) 0.5836(6)
H1 H 0.4247(5) 0.5665(11) 0.4693(9)
H2 H 0.2948(5) 0.2919(10) 0.2600(8)
H3 H 0.4571(7) 0.0403(13) 0.2956(11)
H4 H 0.4299(8) 0.1810(17) 0.1712(11)
H5 H 0.3514(7) 0.0176(17) 0.1875(11)
H6 H 0.1812(5) 0.2830(12) 0.3945(10)
H7 H 0.1097(5) 0.1262(14) 0.556(1)
H8 H 0.3458(5) -0.1972(12) 0.6359(10)
H9 H 0.4175(6) -0.0544(12) 0.4738(9)
H10 H 0.2270(6) -0.2108(12) 0.7714(8)
H11 H 0.1455(6) -0.0431(13) 0.7647(9)
H12 H 0.0510(5) -0.1936(12) 0.5721(10)
H13 H 0.0865(8) -0.3837(20) 0.8247(12)
H14 H 0.0101(8) -0.2159(17) 0.7895(14)
H15 H -0.0163(7) -0.4031(16) 0.7025(12)
H16 H 0.1799(7) -0.3750(15) 0.5153(11)
H17 H 0.0799(7) -0.4965(16) 0.5345(11)
H18 H 0.1806(7) -0.4871(16) 0.6535(13)

loop_
_atom_type_symbol
_atom_type_radius_bond
C 0.68
H 0.23
O 0.68
